data_7239652
loop_
_publ_author_name
'Arenaza-Corona, Antonino'
'Villamil-Ramos, Ra\'ul'
'Guerrero-\'Alvarez, Jorge'
'H\"opfl, Herbert'
'Barba, Victor'

_publ_section_title
;
 Bis-Dithiocarbamates derived from 1,10-diaza-18-crown-6 as ligand tectons
 for 1D, 2D and 3D supramolecular structure arrangements
;
_journal_issue 6
_journal_name_full CrystEngComm
_journal_page_first 1063
_journal_page_last 1077
_journal_paper_doi 10.1039/C9CE01755K
_journal_volume 22
_journal_year 2020
_chemical_formula_moiety '0.25(C64 H128 N8 O24 Rb8 S16)'
_chemical_formula_sum 'C16 H32 N2 O6 Rb2 S4'
_chemical_formula_weight 647.61
_space_group_crystal_system monoclinic
_space_group_IT_number 15
_space_group_name_Hall '-C 2yc'
_space_group_name_H-M_alt 'C 1 2/c 1'
_atom_sites_solution_hydrogens mixed
_atom_sites_solution_primary direct
_audit_creation_date 2018-10-30
_audit_creation_method
;
Olex2 1.2
(compiled 2018.05.29 svn.r3508 for OlexSys, GUI svn.r5506)
;
_audit_update_record
;
2019-08-01 deposited with the CCDC.	2019-12-20 downloaded from the CCDC.
;
_cell_angle_alpha 90
_cell_angle_beta 97.753(3)
_cell_angle_gamma 90
_cell_formula_units_Z 4
_cell_length_a 13.2315(4)
_cell_length_b 18.1852(6)
_cell_length_c 10.9088(4)
_cell_measurement_reflns_used 2415
_cell_measurement_temperature 99.99(10)
_cell_measurement_theta_max 28.3500
_cell_measurement_theta_min 2.9190
_cell_volume 2600.85(15)
_computing_cell_refinement
;
CrysAlisPro, Agilent Technologies,
Version 1.171.37.35 (release 13-08-2014 CrysAlis171 .NET)
(compiled Aug 13 2014,18:06:01)
;
_computing_data_collection
;
CrysAlisPro, Agilent Technologies,
Version 1.171.37.35 (release 13-08-2014 CrysAlis171 .NET)
(compiled Aug 13 2014,18:06:01)
;
_computing_data_reduction
;
CrysAlisPro, Agilent Technologies,
Version 1.171.37.35 (release 13-08-2014 CrysAlis171 .NET)
(compiled Aug 13 2014,18:06:01)
;
_computing_molecular_graphics 'Olex2 (Dolomanov et al., 2009)'
_computing_publication_material 'Olex2 (Dolomanov et al., 2009)'
_computing_structure_refinement 'ShelXL (Sheldrick, 2015)'
_computing_structure_solution 'ShelXT (Sheldrick, 2015)'
_diffrn_ambient_environment N~2~
_diffrn_ambient_temperature 99.99(10)
_diffrn_detector 'CCD plate'
_diffrn_detector_area_resol_mean 8.0769
_diffrn_detector_type EosS2
_diffrn_measured_fraction_theta_full 0.999
_diffrn_measured_fraction_theta_max 0.852
_diffrn_measurement_details
;
#__ type_ start__ end____ width___ exp.time_
  1 omega  -53.00   34.00   1.0000    7.4900
omega____ theta____ kappa____ phi______ frames
    -       15.2374  -38.0000  150.0000 87

#__ type_ start__ end____ width___ exp.time_
  2 omega   37.00   74.00   1.0000    7.4900
omega____ theta____ kappa____ phi______ frames
    -       15.2374  178.0000   90.0000 37

#__ type_ start__ end____ width___ exp.time_
  3 omega  -10.00   78.00   1.0000    7.4900
omega____ theta____ kappa____ phi______ frames
    -       15.2374   19.0000  -30.0000 88
;
_diffrn_measurement_device 'four-circle diffractometer'
_diffrn_measurement_device_type 'SuperNova, Dual, Cu at zero, EosS2'
_diffrn_measurement_method '\w scans'
_diffrn_orient_matrix_UB_11 -0.0468328000
_diffrn_orient_matrix_UB_12 -0.0195139000
_diffrn_orient_matrix_UB_13 -0.0061391000
_diffrn_orient_matrix_UB_21 -0.0005752000
_diffrn_orient_matrix_UB_22 0.0025481000
_diffrn_orient_matrix_UB_23 0.0647796000
_diffrn_orient_matrix_UB_31 -0.0270818000
_diffrn_orient_matrix_UB_32 0.0336775000
_diffrn_orient_matrix_UB_33 -0.0084603000
_diffrn_radiation_monochromator mirror
_diffrn_radiation_probe x-ray
_diffrn_radiation_type MoK\a
_diffrn_radiation_wavelength 0.71073
_diffrn_reflns_av_R_equivalents 0.0260
_diffrn_reflns_av_unetI/netI 0.0447
_diffrn_reflns_Laue_measured_fraction_full 0.999
_diffrn_reflns_Laue_measured_fraction_max 0.852
_diffrn_reflns_limit_h_max 17
_diffrn_reflns_limit_h_min -17
_diffrn_reflns_limit_k_max 24
_diffrn_reflns_limit_k_min -21
_diffrn_reflns_limit_l_max 13
_diffrn_reflns_limit_l_min -9
_diffrn_reflns_number 6019
_diffrn_reflns_point_group_measured_fraction_full 0.999
_diffrn_reflns_point_group_measured_fraction_max 0.852
_diffrn_reflns_theta_full 26.000
_diffrn_reflns_theta_max 29.180
_diffrn_reflns_theta_min 2.535
_diffrn_source 'SuperNova (Mo) X-ray Source'
_exptl_absorpt_coefficient_mu 4.116
_exptl_absorpt_correction_T_max 1.00000
_exptl_absorpt_correction_T_min 0.58443
_exptl_absorpt_correction_type multi-scan
_exptl_absorpt_process_details
;
CrysAlisPro, Agilent Technologies,
Version 1.171.37.35 (release 13-08-2014 CrysAlis171 .NET)
(compiled Aug 13 2014,18:06:01)
Empirical absorption correction using spherical harmonics,
 implemented in SCALE3 ABSPACK scaling algorithm.
;
_exptl_crystal_colour 'clear light colourless'
_exptl_crystal_colour_lustre clear
_exptl_crystal_colour_modifier light
_exptl_crystal_colour_primary colourless
_exptl_crystal_density_diffrn 1.654
_exptl_crystal_description prism
_exptl_crystal_F_000 1312
_exptl_crystal_size_max 0.32
_exptl_crystal_size_mid 0.26
_exptl_crystal_size_min 0.18
_refine_diff_density_max 0.539
_refine_diff_density_min -0.571
_refine_diff_density_rms 0.096
_refine_ls_extinction_method none
_refine_ls_goodness_of_fit_ref 1.040
_refine_ls_hydrogen_treatment mixed
_refine_ls_matrix_type full
_refine_ls_number_parameters 158
_refine_ls_number_reflns 2996
_refine_ls_number_restraints 0
_refine_ls_restrained_S_all 1.040
_refine_ls_R_factor_all 0.0432
_refine_ls_R_factor_gt 0.0317
_refine_ls_shift/su_max 0.001
_refine_ls_shift/su_mean 0.000
_refine_ls_structure_factor_coef Fsqd
_refine_ls_weighting_details 'w=1/[\s^2^(Fo^2^)+(0.0190P)^2^+1.4800P] where P=(Fo^2^+2Fc^2^)/3'
_refine_ls_weighting_scheme calc
_refine_ls_wR_factor_gt 0.0551
_refine_ls_wR_factor_ref 0.0583
_reflns_Friedel_coverage 0.000
_reflns_number_gt 2531
_reflns_number_total 2996
_reflns_threshold_expression 'I > 2\s(I)'
_cod_data_source_file c9ce01755k2.cif
_cod_data_source_block e62vb
_cod_depositor_comments
;Adding full bibliography for 7239651--7239656.cif.

 Adding full bibliography for 7239651--7239656.cif.
;
_cod_original_cell_volume 2600.87(16)
_cod_database_code 7239652
_shelx_shelxl_version_number 2014/7
_chemical_oxdiff_formula 'C H N  O S Rb'
_shelx_space_group_comment
;
The symmetry employed for this shelxl refinement is uniquely defined
by the following loop, which should always be used as a source of
symmetry information in preference to the above space-group names.
They are only intended as comments.
;
_reflns_odcompleteness_completeness 99.89
_reflns_odcompleteness_iscentric 1
_reflns_odcompleteness_theta 26.32
_olex2_refinement_description
;
1. Fixed Uiso
 At 1.2 times of:
  All C(H,H) groups
 At 1.5 times of:
  All C(H,H,H) groups
2.a Secondary CH2 refined with riding coordinates:
 C7(H7A,H7B), C3(H3A,H3B), C2(H2A,H2B), C4(H4A,H4B)
2.b Idealised Me refined as rotating group:
 C8(H8A,H8B,H8C)
;
_olex2_submission_special_instructions 'No special instructions were received'

loop_
_space_group_symop_operation_xyz
'x, y, z'
'-x, y, -z+1/2'
'x+1/2, y+1/2, z'
'-x+1/2, y+1/2, -z+1/2'
'-x, -y, -z'
'x, -y, z-1/2'
'-x+1/2, -y+1/2, -z'
'x+1/2, -y+1/2, z-1/2'

loop_
_atom_site_label
_atom_site_type_symbol
_atom_site_fract_x
_atom_site_fract_y
_atom_site_fract_z
_atom_site_U_iso_or_equiv
_atom_site_adp_type
_atom_site_occupancy
_atom_site_site_symmetry_order
_atom_site_calc_flag
_atom_site_refinement_flags_posn
_atom_site_refinement_flags_adp
_atom_site_refinement_flags_occupancy
Rb1 Rb 0.5000 0.22264(2) 0.7500 0.01313(9) Uani 1 2 d S T P
Rb2 Rb 0.5000 0.45339(2) 0.7500 0.01400(9) Uani 1 2 d S T P
S1 S 0.77650(5) 0.13382(4) 0.29249(6) 0.01580(15) Uani 1 1 d . . .
S2 S 0.88298(5) 0.05685(4) 0.51473(6) 0.01634(15) Uani 1 1 d . . .
O2 O 0.34292(12) 0.10984(9) 0.68106(14) 0.0123(4) Uani 1 1 d . . .
O1 O 0.50445(12) 0.12644(9) 0.53095(14) 0.0130(4) Uani 1 1 d . . .
O3 O 0.53989(14) 0.32388(11) 0.94296(17) 0.0205(4) Uani 1 1 d . . .
N1 N 0.72684(15) 0.14849(10) 0.52038(18) 0.0124(4) Uani 1 1 d . . .
C6 C 0.2967(2) 0.08089(14) 0.7827(2) 0.0146(5) Uani 1 1 d . . .
C1 C 0.78937(18) 0.11607(13) 0.4477(2) 0.0118(5) Uani 1 1 d . . .
C7 C 0.74899(19) 0.14577(13) 0.6560(2) 0.0145(5) Uani 1 1 d . . .
H7A H 0.7241 0.1908 0.6892 0.017 Uiso 1 1 calc R . .
H7B H 0.8224 0.1447 0.6788 0.017 Uiso 1 1 calc R . .
C3 C 0.54427(18) 0.15617(14) 0.4264(2) 0.0134(5) Uani 1 1 d . . .
H3A H 0.4951 0.1898 0.3827 0.016 Uiso 1 1 calc R . .
H3B H 0.5563 0.1168 0.3701 0.016 Uiso 1 1 calc R . .
C2 C 0.64262(18) 0.19623(13) 0.4674(2) 0.0139(5) Uani 1 1 d . . .
H2A H 0.6630 0.2220 0.3969 0.017 Uiso 1 1 calc R . .
H2B H 0.6306 0.2328 0.5285 0.017 Uiso 1 1 calc R . .
C5 C 0.3748(2) 0.05329(15) 0.6051(2) 0.0163(6) Uani 1 1 d . . .
C4 C 0.41225(19) 0.08671(14) 0.4942(2) 0.0163(6) Uani 1 1 d . . .
H4A H 0.4244 0.0483 0.4363 0.020 Uiso 1 1 calc R . .
H4B H 0.3608 0.1197 0.4531 0.020 Uiso 1 1 calc R . .
C8 C 0.6358(2) 0.33187(16) 1.0183(3) 0.0258(7) Uani 1 1 d . . .
H8A H 0.6342 0.3067 1.0954 0.039 Uiso 1 1 calc GR . .
H8B H 0.6495 0.3831 1.0338 0.039 Uiso 1 1 calc GR . .
H8C H 0.6885 0.3112 0.9764 0.039 Uiso 1 1 calc GR . .
H5A H 0.4275(19) 0.0250(13) 0.653(2) 0.008(6) Uiso 1 1 d . . .
H5B H 0.3205(19) 0.0209(13) 0.579(2) 0.010(6) Uiso 1 1 d . . .
H6A H 0.2474(19) 0.0439(13) 0.753(2) 0.010(6) Uiso 1 1 d . . .
H6B H 0.347(2) 0.0549(14) 0.841(2) 0.020(7) Uiso 1 1 d . . .
H3 H 0.502(3) 0.3508(18) 0.970(3) 0.045(11) Uiso 1 1 d . . .

loop_
_atom_site_aniso_label
_atom_site_aniso_U_11
_atom_site_aniso_U_22
_atom_site_aniso_U_33
_atom_site_aniso_U_23
_atom_site_aniso_U_13
_atom_site_aniso_U_12
Rb1 0.01875(18) 0.01073(17) 0.01002(17) 0.000 0.00234(13) 0.000
Rb2 0.01590(18) 0.01439(18) 0.01235(17) 0.000 0.00426(13) 0.000
S1 0.0180(3) 0.0197(3) 0.0101(3) 0.0004(3) 0.0032(2) 0.0034(3)
S2 0.0144(3) 0.0191(3) 0.0161(3) 0.0060(3) 0.0041(2) 0.0035(3)
O2 0.0160(9) 0.0113(8) 0.0113(8) -0.0022(7) 0.0076(7) -0.0018(8)
O1 0.0121(8) 0.0156(9) 0.0118(9) -0.0022(7) 0.0037(7) -0.0059(8)
O3 0.0157(9) 0.0242(11) 0.0210(10) -0.0080(8) -0.0001(8) 0.0019(9)
N1 0.0139(10) 0.0130(11) 0.0112(10) 0.0000(8) 0.0050(8) -0.0027(9)
C6 0.0184(14) 0.0125(13) 0.0144(13) -0.0003(11) 0.0070(11) -0.0029(12)
C1 0.0124(12) 0.0104(12) 0.0127(12) 0.0000(10) 0.0020(9) -0.0038(11)
C7 0.0169(13) 0.0169(14) 0.0103(12) -0.0026(10) 0.0036(10) -0.0040(11)
C3 0.0149(12) 0.0154(13) 0.0106(12) 0.0021(10) 0.0036(9) 0.0013(11)
C2 0.0156(13) 0.0107(12) 0.0166(13) 0.0006(10) 0.0068(10) 0.0000(11)
C5 0.0148(13) 0.0131(14) 0.0222(14) -0.0084(12) 0.0071(11) -0.0066(12)
C4 0.0144(13) 0.0185(14) 0.0167(13) -0.0094(11) 0.0042(10) -0.0033(12)
C8 0.0210(14) 0.0290(17) 0.0250(15) -0.0021(13) -0.0054(12) -0.0028(14)

loop_
_atom_type_symbol
_atom_type_description
_atom_type_scat_dispersion_real
_atom_type_scat_dispersion_imag
_atom_type_scat_source
C C 0.0033 0.0016 'International Tables Vol C Tables 4.2.6.8 and 6.1.1.4'
H H 0.0000 0.0000 'International Tables Vol C Tables 4.2.6.8 and 6.1.1.4'
N N 0.0061 0.0033 'International Tables Vol C Tables 4.2.6.8 and 6.1.1.4'
O O 0.0106 0.0060 'International Tables Vol C Tables 4.2.6.8 and 6.1.1.4'
Rb Rb -0.9393 2.9676 'International Tables Vol C Tables 4.2.6.8 and 6.1.1.4'
S S 0.1246 0.1234 'International Tables Vol C Tables 4.2.6.8 and 6.1.1.4'

loop_
_geom_angle_atom_site_label_1
_geom_angle_atom_site_label_2
_geom_angle_atom_site_label_3
_geom_angle
_geom_angle_site_symmetry_1
_geom_angle_site_symmetry_3
O2 Rb1 Rb2 134.15(3) 2_656 .
O2 Rb1 Rb2 134.15(3) . .
O2 Rb1 O2 91.69(6) . 2_656
O2 Rb1 O1 72.85(4) 2_656 .
O2 Rb1 O1 58.25(4) 2_656 2_656
O2 Rb1 O1 58.25(4) . .
O2 Rb1 O1 72.85(4) . 2_656
O2 Rb1 C5 77.98(6) . 2_656
O2 Rb1 C5 20.34(5) . .
O2 Rb1 C5 20.34(5) 2_656 2_656
O2 Rb1 C5 77.98(6) 2_656 .
O1 Rb1 Rb2 126.11(3) . .
O1 Rb1 Rb2 126.11(3) 2_656 .
O1 Rb1 O1 107.78(6) 2_656 .
O1 Rb1 C5 78.42(5) . 2_656
O1 Rb1 C5 39.76(5) . .
O1 Rb1 C5 39.76(5) 2_656 2_656
O1 Rb1 C5 78.42(5) 2_656 .
O3 Rb1 Rb2 48.76(4) 2_656 .
O3 Rb1 Rb2 48.76(4) . .
O3 Rb1 O2 134.98(5) 2_656 2_656
O3 Rb1 O2 134.98(5) . .
O3 Rb1 O2 102.22(5) . 2_656
O3 Rb1 O2 102.22(5) 2_656 .
O3 Rb1 O1 166.66(5) 2_656 2_656
O3 Rb1 O1 166.66(5) . .
O3 Rb1 O1 78.70(5) 2_656 .
O3 Rb1 O1 78.70(5) . 2_656
O3 Rb1 O3 97.52(8) . 2_656
O3 Rb1 C5 152.64(5) 2_656 2_656
O3 Rb1 C5 101.32(6) . 2_656
O3 Rb1 C5 152.64(6) . .
O3 Rb1 C5 101.32(6) 2_656 .
C5 Rb1 Rb2 145.33(5) . .
C5 Rb1 Rb2 145.33(5) 2_656 .
C5 Rb1 C5 69.34(9) 2_656 .
Rb1 Rb2 H3 52.1(6) . .
S1 Rb2 Rb1 62.562(12) 7_656 .
S1 Rb2 Rb1 62.562(12) 8_456 .
S1 Rb2 S1 125.12(2) 8_456 7_656
S1 Rb2 S2 51.214(15) 7_656 7_656
S1 Rb2 S2 51.214(15) 8_456 8_456
S1 Rb2 S2 125.228(16) 7_656 8_456
S1 Rb2 S2 125.228(16) 8_456 7_656
S1 Rb2 H3 61.7(7) 8_456 .
S1 Rb2 H3 84.8(7) 7_656 .
S2 Rb2 Rb1 86.916(12) 7_656 .
S2 Rb2 Rb1 86.916(12) 8_456 .
S2 Rb2 Rb1 123.777(12) 4_656 .
S2 Rb2 Rb1 123.777(13) 3_455 .
S2 Rb2 S1 92.567(15) 3_455 8_456
S2 Rb2 S1 117.878(15) 3_455 7_656
S2 Rb2 S1 117.878(15) 4_656 8_456
S2 Rb2 S1 92.567(15) 4_656 7_656
S2 Rb2 S2 66.889(18) 3_455 7_656
S2 Rb2 S2 173.83(2) 7_656 8_456
S2 Rb2 S2 116.893(17) 3_455 8_456
S2 Rb2 S2 116.893(17) 4_656 7_656
S2 Rb2 S2 112.45(3) 4_656 3_455
S2 Rb2 S2 66.889(18) 4_656 8_456
S2 Rb2 H3 77.7(6) 4_656 .
S2 Rb2 H3 132.1(6) 7_656 .
S2 Rb2 H3 153.5(7) 3_455 .
S2 Rb2 H3 42.6(6) 8_456 .
O3 Rb2 Rb1 41.72(3) 2_656 .
O3 Rb2 Rb1 41.72(3) . .
O3 Rb2 S1 68.63(4) 2_656 7_656
O3 Rb2 S1 68.63(4) . 8_456
O3 Rb2 S1 71.12(4) . 7_656
O3 Rb2 S1 71.13(4) 2_656 8_456
O3 Rb2 S2 159.91(4) . 3_455
O3 Rb2 S2 57.08(4) 2_656 7_656
O3 Rb2 S2 57.08(4) . 8_456
O3 Rb2 S2 83.73(4) . 4_656
O3 Rb2 S2 117.59(4) 2_656 8_456
O3 Rb2 S2 83.73(3) 2_656 3_455
O3 Rb2 S2 117.59(4) . 7_656
O3 Rb2 S2 159.91(4) 2_656 4_656
O3 Rb2 O3 83.44(7) 2_656 .
O3 Rb2 H3 93.0(6) 2_656 .
O3 Rb2 H3 14.5(6) . .
C1 S1 Rb2 94.23(8) . 7_656
Rb2 S2 Rb2 113.110(18) 3_545 7_656
C1 S2 Rb2 153.67(8) . 3_545
C1 S2 Rb2 93.21(8) . 7_656
C6 O2 Rb1 114.66(13) . .
C5 O2 Rb1 113.51(13) . .
C5 O2 C6 112.05(18) . .
C3 O1 Rb1 118.04(13) . .
C3 O1 C4 111.16(17) . .
C4 O1 Rb1 114.54(12) . .
Rb1 O3 Rb2 89.52(5) . .
Rb1 O3 H3 129(3) . .
Rb2 O3 H3 74(2) . .
C8 O3 Rb1 124.44(16) . .
C8 O3 Rb2 111.39(15) . .
C8 O3 H3 106(3) . .
C1 N1 C7 121.3(2) . .
C1 N1 C2 121.2(2) . .
C2 N1 C7 116.99(18) . .
O2 C6 C7 106.89(19) . 2_656
O2 C6 H6A 109.5(14) . .
O2 C6 H6B 110.6(15) . .
C7 C6 H6A 113.6(14) 2_656 .
C7 C6 H6B 111.5(15) 2_656 .
H6A C6 H6B 105(2) . .
S1 C1 S2 120.48(14) . .
N1 C1 S1 120.68(18) . .
N1 C1 S2 118.84(18) . .
N1 C7 C6 115.5(2) . 2_656
N1 C7 H7A 108.4 . .
N1 C7 H7B 108.4 . .
C6 C7 H7A 108.4 2_656 .
C6 C7 H7B 108.4 2_656 .
H7A C7 H7B 107.5 . .
O1 C3 H3A 109.6 . .
O1 C3 H3B 109.6 . .
O1 C3 C2 110.09(19) . .
H3A C3 H3B 108.2 . .
C2 C3 H3A 109.6 . .
C2 C3 H3B 109.6 . .
N1 C2 C3 114.23(19) . .
N1 C2 H2A 108.7 . .
N1 C2 H2B 108.7 . .
C3 C2 H2A 108.7 . .
C3 C2 H2B 108.7 . .
H2A C2 H2B 107.6 . .
Rb1 C5 H5A 87.9(14) . .
Rb1 C5 H5B 156.4(14) . .
O2 C5 Rb1 46.14(10) . .
O2 C5 C4 109.5(2) . .
O2 C5 H5A 108.8(14) . .
O2 C5 H5B 110.7(14) . .
C4 C5 Rb1 80.29(14) . .
C4 C5 H5A 111.1(14) . .
C4 C5 H5B 109.5(14) . .
H5A C5 H5B 107.2(19) . .
O1 C4 C5 110.0(2) . .
O1 C4 H4A 109.7 . .
O1 C4 H4B 109.7 . .
C5 C4 H4A 109.7 . .
C5 C4 H4B 109.7 . .
H4A C4 H4B 108.2 . .
O3 C8 H8A 109.5 . .
O3 C8 H8B 109.5 . .
O3 C8 H8C 109.5 . .
H8A C8 H8B 109.5 . .
H8A C8 H8C 109.5 . .
H8B C8 H8C 109.5 . .

loop_
_geom_bond_atom_site_label_1
_geom_bond_atom_site_label_2
_geom_bond_distance
_geom_bond_site_symmetry_2
Rb1 Rb2 4.1962(5) .
Rb1 O2 2.9447(16) .
Rb1 O2 2.9447(16) 2_656
Rb1 O1 2.9685(16) 2_656
Rb1 O1 2.9685(16) .
Rb1 O3 2.7927(19) .
Rb1 O3 2.7928(19) 2_656
Rb1 C5 3.745(3) .
Rb1 C5 3.745(3) 2_656
Rb2 S1 3.4417(6) 8_456
Rb2 S1 3.4417(6) 7_656
Rb2 S2 3.4610(6) 8_456
Rb2 S2 3.3841(7) 4_656
Rb2 S2 3.4610(6) 7_656
Rb2 S2 3.3841(7) 3_455
Rb2 O3 3.155(2) .
Rb2 O3 3.155(2) 2_656
Rb2 H3 3.04(3) .
S1 Rb2 3.4417(6) 7_656
S1 C1 1.709(2) .
S2 Rb2 3.4609(6) 7_656
S2 Rb2 3.3841(7) 3_545
S2 C1 1.728(2) .
O2 C6 1.437(3) .
O2 C5 1.420(3) .
O1 C3 1.426(3) .
O1 C4 1.428(3) .
O3 C8 1.423(3) .
O3 H3 0.79(3) .
N1 C1 1.356(3) .
N1 C7 1.470(3) .
N1 C2 1.468(3) .
C6 C7 1.521(3) 2_656
C6 H6A 0.96(2) .
C6 H6B 0.98(3) .
C7 C6 1.521(3) 2_656
C7 H7A 0.9700 .
C7 H7B 0.9700 .
C3 H3A 0.9700 .
C3 H3B 0.9700 .
C3 C2 1.506(3) .
C2 H2A 0.9700 .
C2 H2B 0.9700 .
C5 C4 1.497(3) .
C5 H5A 0.96(2) .
C5 H5B 0.94(2) .
C4 H4A 0.9700 .
C4 H4B 0.9700 .
C8 H8A 0.9600 .
C8 H8B 0.9600 .
C8 H8C 0.9600 .

loop_
_geom_torsion_atom_site_label_1
_geom_torsion_atom_site_label_2
_geom_torsion_atom_site_label_3
_geom_torsion_atom_site_label_4
_geom_torsion
_geom_torsion_site_symmetry_1
_geom_torsion_site_symmetry_4
Rb1 O2 C6 C7 57.7(2) . 2_656
Rb1 O2 C5 C4 -53.9(2) . .
Rb1 O1 C3 C2 46.0(2) . .
Rb1 O1 C4 C5 -45.6(2) . .
Rb1 C5 C4 O1 31.51(16) . .
Rb2 S1 C1 S2 -9.56(15) 7_656 .
Rb2 S1 C1 N1 170.03(18) 7_656 .
Rb2 S2 C1 S1 -169.56(7) 3_545 .
Rb2 S2 C1 S1 9.50(14) 7_656 .
Rb2 S2 C1 N1 10.8(3) 3_545 .
Rb2 S2 C1 N1 -170.10(18) 7_656 .
O2 C5 C4 O1 67.8(3) . .
O1 C3 C2 N1 66.8(2) . .
C6 O2 C5 Rb1 -131.9(2) . .
C6 O2 C5 C4 174.2(2) . .
C1 N1 C7 C6 -90.4(3) . 2_656
C1 N1 C2 C3 88.1(3) . .
C7 N1 C1 S1 -167.70(17) . .
C7 N1 C1 S2 11.9(3) . .
C7 N1 C2 C3 -100.2(2) . .
C3 O1 C4 C5 177.4(2) . .
C2 N1 C1 S1 3.6(3) . .
C2 N1 C1 S2 -176.76(16) . .
C2 N1 C7 C6 97.9(2) . 2_656
C5 O2 C6 C7 -171.0(2) . 2_656
C4 O1 C3 C2 -178.69(19) . .
